data_7010623
loop_
_publ_author_name
'Zucchi, Ga\"el'
'Scopelliti, Rosario'
'B\"unzli, Jean-Claude G.'

_publ_section_title
;
 Importance of the chromophore orientation to the ligand-to-metal
 energy transfer in lanthanide complexes with pendant-arm fitted cyclen
 derivatives&#x200A;
;
_journal_issue 13
_journal_name_full 'Journal of the Chemical Society, Dalton Transactions'
_journal_page_first 1975
_journal_paper_doi 10.1039/b101312m
_journal_year 2001
_chemical_formula_sum 'C97 H134 F18 Lu2 N24 O54 S6'
_chemical_formula_weight 3384.58
_chemical_name_systematic
; 
? 
;
_space_group_IT_number 14
_symmetry_cell_setting monoclinic
_symmetry_space_group_name_Hall '-P 2yn'
_symmetry_space_group_name_H-M 'P 1 21/n 1'
_atom_sites_solution_hydrogens geom
_atom_sites_solution_primary direct
_atom_sites_solution_secondary difmap
_audit_creation_method SHELXL-97
_cell_angle_alpha 90.00
_cell_angle_beta 91.13(3)
_cell_angle_gamma 90.00
_cell_formula_units_Z 4
_cell_length_a 13.239(3)
_cell_length_b 35.095(7)
_cell_length_c 29.656(6)
_cell_measurement_temperature 143(2)
_cell_volume 13776(5)
_computing_cell_refinement 'Bruker XSCANS'
_computing_data_collection 'Bruker XSCANS'
_computing_data_reduction 'Bruker SHELXTL'
_computing_molecular_graphics 'Bruker SHELXTL'
_computing_publication_material 'Bruker SHELXTL'
_computing_structure_refinement 'SHELXL-97 (Sheldrick, 1997)'
_computing_structure_solution 'SHELXS-97 (Sheldrick, 1990)'
_diffrn_ambient_temperature 143(2)
_diffrn_measured_fraction_theta_full 0.000
_diffrn_measured_fraction_theta_max 0.646
_diffrn_measurement_device_type 'Bruker P4'
_diffrn_measurement_method '\w scans'
_diffrn_radiation_monochromator graphite
_diffrn_radiation_source 'fine-focus sealed tube'
_diffrn_radiation_type MoK\a
_diffrn_radiation_wavelength 0.71070
_diffrn_reflns_av_R_equivalents 0.0514
_diffrn_reflns_av_sigmaI/netI 0.1012
_diffrn_reflns_limit_h_max 15
_diffrn_reflns_limit_h_min -14
_diffrn_reflns_limit_k_max 38
_diffrn_reflns_limit_k_min -39
_diffrn_reflns_limit_l_max 31
_diffrn_reflns_limit_l_min -33
_diffrn_reflns_number 32581
_diffrn_reflns_theta_full 0.50
_diffrn_reflns_theta_max 25.03
_diffrn_reflns_theta_min 0.90
_exptl_absorpt_coefficient_mu 1.636
_exptl_absorpt_correction_T_max 0.8803
_exptl_absorpt_correction_T_min 0.7914
_exptl_absorpt_correction_type none
_exptl_crystal_density_diffrn 1.632
_exptl_crystal_density_method 'not measured'
_exptl_crystal_F_000 6864
_exptl_crystal_size_max 0.15
_exptl_crystal_size_mid 0.10
_exptl_crystal_size_min 0.08
_refine_diff_density_max 2.087
_refine_diff_density_min -0.943
_refine_diff_density_rms 0.241
_refine_ls_extinction_coef 0.00353(18)
_refine_ls_extinction_expression Fc^*^=kFc[1+0.001xFc^2^\l^3^/sin(2\q)]^-1/4^
_refine_ls_extinction_method SHELXL
_refine_ls_goodness_of_fit_ref 1.006
_refine_ls_hydrogen_treatment mixed
_refine_ls_matrix_type fullcycle
_refine_ls_number_parameters 1471
_refine_ls_number_reflns 15734
_refine_ls_number_restraints 12
_refine_ls_restrained_S_all 1.007
_refine_ls_R_factor_all 0.1412
_refine_ls_R_factor_gt 0.0929
_refine_ls_shift/su_max 0.009
_refine_ls_shift/su_mean 0.000
_refine_ls_structure_factor_coef Fsqd
_refine_ls_weighting_details 'calc w=1/[\s^2^(Fo^2^)+(0.1827P)^2^+0.0000P] where P=(Fo^2^+2Fc^2^)/3'
_refine_ls_weighting_scheme calc
_refine_ls_wR_factor_gt 0.2511
_refine_ls_wR_factor_ref 0.2781
_reflns_number_gt 8864
_reflns_number_total 15734
_reflns_threshold_expression >2sigma(I)
_cod_data_source_file b101312m.txt
_cod_data_source_block bunz38
_cod_depositor_comments
;
The following automatic conversions were performed:
'_symmetry_cell_setting' value 'Monoclinic' changed to 'monoclinic'
according to '/home/saulius/struct/CIF-dictionaries/cif_core.dic'
dictionary named 'cif_core.dic' version 2.4.1 from 2010-06-29.

Automatic conversion script
Id: cif_fix_enum 1527 2010-12-29 10:47:43Z saulius 
;
_cod_original_sg_symbol_H-M P2(1)/n
_cod_database_code 7010623

loop_
_symmetry_equiv_pos_as_xyz
'x, y, z'
'-x+1/2, y+1/2, -z+1/2'
'-x, -y, -z'
'x-1/2, -y-1/2, z-1/2'

loop_
_atom_site_label
_atom_site_type_symbol
_atom_site_fract_x
_atom_site_fract_y
_atom_site_fract_z
_atom_site_U_iso_or_equiv
_atom_site_adp_type
_atom_site_occupancy
_atom_site_symmetry_multiplicity
_atom_site_calc_flag
_atom_site_refinement_flags
_atom_site_disorder_assembly
_atom_site_disorder_group
Lu1A Lu 0.25487(4) 0.379618(18) 0.35741(3) 0.049 Uani 1 1 d . . .
N1A N 0.4161(7) 0.3384(3) 0.3547(5) 0.056 Uani 1 1 d . . .
C1A C 0.4094(9) 0.3046(4) 0.3850(6) 0.063 Uani 1 1 d . . .
H1A1 H 0.4781 0.2943 0.3905 0.080 Uiso 1 1 calc R . .
H1A2 H 0.3688 0.2846 0.3696 0.080 Uiso 1 1 calc R . .
C2A C 0.3606(9) 0.3141(4) 0.4316(5) 0.053 Uani 1 1 d . . .
H2A1 H 0.3547 0.2906 0.4498 0.080 Uiso 1 1 calc R . .
H2A2 H 0.4035 0.3325 0.4485 0.080 Uiso 1 1 calc R . .
N2A N 0.2547(7) 0.3314(3) 0.4223(4) 0.048 Uani 1 1 d . . .
C3A C 0.1859(10) 0.2991(4) 0.4125(6) 0.064 Uani 1 1 d . . .
H3A1 H 0.1725 0.2853 0.4409 0.080 Uiso 1 1 calc R . .
H3A2 H 0.2190 0.2812 0.3917 0.080 Uiso 1 1 calc R . .
C4A C 0.0849(9) 0.3125(4) 0.3912(5) 0.051 Uani 1 1 d . . .
H4A1 H 0.0419 0.2902 0.3838 0.080 Uiso 1 1 calc R . .
H4A2 H 0.0486 0.3288 0.4129 0.080 Uiso 1 1 calc R . .
N3A N 0.1052(7) 0.3344(3) 0.3498(5) 0.053 Uani 1 1 d . . .
C5A C 0.1172(10) 0.3080(4) 0.3136(6) 0.064 Uani 1 1 d . . .
H5A1 H 0.0502 0.2973 0.3053 0.080 Uiso 1 1 calc R . .
H5A2 H 0.1604 0.2867 0.3244 0.080 Uiso 1 1 calc R . .
C6A C 0.1628(9) 0.3248(4) 0.2727(6) 0.056 Uani 1 1 d . . .
H6A1 H 0.1159 0.3440 0.2597 0.080 Uiso 1 1 calc R . .
H6A2 H 0.1712 0.3045 0.2499 0.080 Uiso 1 1 calc R . .
N4A N 0.2634(8) 0.3431(3) 0.2821(4) 0.053 Uani 1 1 d . . .
C7A C 0.3408(10) 0.3125(4) 0.2849(5) 0.058 Uani 1 1 d . . .
H7A1 H 0.3572 0.3042 0.2540 0.080 Uiso 1 1 calc R . .
H7A2 H 0.3118 0.2903 0.3008 0.080 Uiso 1 1 calc R . .
C8A C 0.4359(10) 0.3241(5) 0.3088(6) 0.071 Uani 1 1 d . . .
H8A1 H 0.4822 0.3020 0.3109 0.080 Uiso 1 1 calc R . .
H8A2 H 0.4696 0.3443 0.2913 0.080 Uiso 1 1 calc R . .
C9A C 0.5015(9) 0.3632(5) 0.3710(6) 0.058 Uani 1 1 d . . .
H9A1 H 0.5570 0.3468 0.3827 0.080 Uiso 1 1 calc R . .
H9A2 H 0.5276 0.3780 0.3453 0.080 Uiso 1 1 calc R . .
C10A C 0.4713(9) 0.3890(4) 0.4058(5) 0.049 Uani 1 1 d . . .
O1A O 0.3818(6) 0.3999(3) 0.4092(3) 0.056 Uani 1 1 d . . .
N5A N 0.5420(8) 0.3989(3) 0.4362(4) 0.055 Uani 1 1 d . . .
H5A H 0.6015 0.3885 0.4320 0.080 Uiso 1 1 calc R . .
C11A C 0.5379(9) 0.4231(4) 0.4737(5) 0.050 Uani 1 1 d . . .
C12A C 0.4472(10) 0.4398(4) 0.4882(6) 0.060 Uani 1 1 d . . .
H12A H 0.3858 0.4361 0.4717 0.080 Uiso 1 1 calc R . .
C13A C 0.4496(11) 0.4614(4) 0.5263(6) 0.067 Uani 1 1 d . . .
H13A H 0.3891 0.4728 0.5367 0.080 Uiso 1 1 calc R . .
C14A C 0.5393(10) 0.4671(4) 0.5502(6) 0.065 Uani 1 1 d . . .
C15A C 0.6246(10) 0.4508(4) 0.5365(7) 0.074 Uani 1 1 d . . .
H15A H 0.6856 0.4545 0.5534 0.080 Uiso 1 1 calc R . .
C16A C 0.6247(10) 0.4295(4) 0.4994(6) 0.063 Uani 1 1 d . . .
H16A H 0.6863 0.4183 0.4902 0.080 Uiso 1 1 calc R . .
N6A N 0.5409(10) 0.4903(4) 0.5915(6) 0.082 Uani 1 1 d . . .
O2A O 0.4634(8) 0.5083(4) 0.6009(4) 0.089 Uani 1 1 d . . .
O3A O 0.6149(8) 0.4929(4) 0.6136(5) 0.113 Uani 1 1 d . . .
C17A C 0.2255(9) 0.3503(4) 0.4628(5) 0.054 Uani 1 1 d . . .
H17A H 0.2860 0.3610 0.4783 0.080 Uiso 1 1 calc R . .
H17B H 0.1942 0.3316 0.4834 0.080 Uiso 1 1 calc R . .
C18A C 0.1507(10) 0.3822(4) 0.4522(6) 0.057 Uani 1 1 d . . .
O4A O 0.1463(6) 0.3959(3) 0.4133(4) 0.056 Uani 1 1 d . . .
N7A N 0.0873(8) 0.3931(4) 0.4853(5) 0.061 Uani 1 1 d . . .
H7A H 0.0930 0.3807 0.5111 0.080 Uiso 1 1 calc R . .
C19A C 0.0133(11) 0.4220(4) 0.4830(6) 0.059 Uani 1 1 d . . .
C20A C -0.0214(10) 0.4321(5) 0.5253(6) 0.068 Uani 1 1 d . . .
H20A H -0.0010 0.4189 0.5519 0.080 Uiso 1 1 calc R . .
C21A C -0.0909(10) 0.4642(4) 0.5263(6) 0.061 Uani 1 1 d . . .
H21A H -0.1149 0.4732 0.5543 0.080 Uiso 1 1 calc R . .
C22A C -0.1208(10) 0.4808(4) 0.4882(6) 0.059 Uani 1 1 d . . .
C23A C -0.0872(10) 0.4693(5) 0.4457(6) 0.077 Uani 1 1 d . . .
H23A H -0.1089 0.4821 0.4190 0.080 Uiso 1 1 calc R . .
C24A C -0.0205(9) 0.4383(5) 0.4438(6) 0.069 Uani 1 1 d . . .
H24A H 0.0007 0.4287 0.4155 0.080 Uiso 1 1 calc R . .
N8A N -0.1898(9) 0.5132(4) 0.4890(6) 0.071 Uani 1 1 d . . .
O5A O -0.2152(7) 0.5237(4) 0.5256(5) 0.097 Uani 1 1 d . . .
O6A O -0.2095(7) 0.5307(4) 0.4546(5) 0.099 Uani 1 1 d . . .
C25A C 0.0142(9) 0.3587(5) 0.3389(6) 0.060 Uani 1 1 d . . .
H25A H -0.0396 0.3425 0.3252 0.080 Uiso 1 1 calc R . .
H25B H -0.0119 0.3697 0.3671 0.080 Uiso 1 1 calc R . .
C26A C 0.0392(8) 0.3900(4) 0.3072(5) 0.047 Uani 1 1 d . . .
O7A O 0.1275(6) 0.4025(3) 0.3106(3) 0.050 Uani 1 1 d . . .
N9A N -0.0284(8) 0.4029(4) 0.2786(5) 0.065 Uani 1 1 d . . .
H9A H -0.0859 0.3903 0.2787 0.080 Uiso 1 1 calc R . .
C27A C -0.0262(10) 0.4326(4) 0.2482(5) 0.052 Uani 1 1 d . . .
C28A C 0.0555(10) 0.4577(4) 0.2438(6) 0.071 Uani 1 1 d . . .
H28A H 0.1145 0.4546 0.2621 0.080 Uiso 1 1 calc R . .
C29A C 0.0496(10) 0.4870(4) 0.2125(6) 0.064 Uani 1 1 d . . .
H29A H 0.1038 0.5046 0.2100 0.080 Uiso 1 1 calc R . .
C30A C -0.0335(13) 0.4905(5) 0.1856(6) 0.071 Uani 1 1 d . . .
C31A C -0.1149(10) 0.4668(4) 0.1885(6) 0.058 Uani 1 1 d . . .
H31A H -0.1727 0.4698 0.1694 0.080 Uiso 1 1 calc R . .
C32A C -0.1093(10) 0.4391(5) 0.2198(6) 0.066 Uani 1 1 d . . .
H32A H -0.1661 0.4228 0.2226 0.080 Uiso 1 1 calc R . .
N10A N -0.0353(13) 0.5215(4) 0.1514(5) 0.086 Uani 1 1 d . . .
O8A O 0.0376(9) 0.5423(3) 0.1507(4) 0.085 Uani 1 1 d . . .
O9A O -0.1147(10) 0.5245(3) 0.1297(4) 0.092 Uani 1 1 d . . .
C33A C 0.2883(10) 0.3712(4) 0.2474(5) 0.054 Uani 1 1 d . . .
H33A H 0.2259 0.3846 0.2373 0.080 Uiso 1 1 calc R . .
H33B H 0.3164 0.3579 0.2210 0.080 Uiso 1 1 calc R . .
C34A C 0.3620(9) 0.3993(5) 0.2645(6) 0.061 Uani 1 1 d . . .
O10A O 0.3629(6) 0.4064(3) 0.3059(4) 0.058 Uani 1 1 d . . .
N11A N 0.4195(7) 0.4161(3) 0.2362(5) 0.059 Uani 1 1 d . . .
H11A H 0.4129 0.4084 0.2081 0.080 Uiso 1 1 calc R . .
C35A C 0.4952(8) 0.4463(4) 0.2443(6) 0.052 Uani 1 1 d . . .
C36A C 0.5446(11) 0.4573(4) 0.2054(6) 0.065 Uani 1 1 d . . .
H36A H 0.5298 0.4460 0.1769 0.080 Uiso 1 1 calc R . .
C37A C 0.6193(9) 0.4866(4) 0.2108(7) 0.070 Uani 1 1 d . . .
H37A H 0.6586 0.4947 0.1862 0.080 Uiso 1 1 calc R . .
C38A C 0.6323(10) 0.5028(5) 0.2533(7) 0.076 Uani 1 1 d . . .
C39A C 0.5826(10) 0.4910(4) 0.2891(6) 0.067 Uani 1 1 d . . .
H39A H 0.5988 0.5015 0.3179 0.080 Uiso 1 1 calc R . .
C40A C 0.5074(8) 0.4636(4) 0.2850(6) 0.059 Uani 1 1 d . . .
H40A H 0.4661 0.4572 0.3098 0.080 Uiso 1 1 calc R . .
N12A N 0.7025(10) 0.5353(4) 0.2538(7) 0.097 Uani 1 1 d . . .
O11A O 0.7181(8) 0.5481(4) 0.2933(6) 0.109 Uani 1 1 d . . .
O12A O 0.7459(8) 0.5447(4) 0.2202(6) 0.123 Uani 1 1 d . . .
O13A O 0.2477(6) 0.4463(3) 0.3622(3) 0.054 Uani 1 1 d . . .
H13OA H 0.2895 0.4490 0.3837 0.080 Uiso 1 1 calc R . .
C41A C 0.1688(11) 0.4728(5) 0.3667(7) 0.089 Uani 1 1 d . . .
H41A H 0.1037 0.4599 0.3622 0.080 Uiso 1 1 calc R . .
H41B H 0.1756 0.4929 0.3441 0.080 Uiso 1 1 calc R . .
H41C H 0.1721 0.4841 0.3969 0.080 Uiso 1 1 calc R . .
Lu1B Lu -0.24215(4) 0.648820(19) 0.10542(3) 0.052 Uani 1 1 d . . .
N1B N -0.0786(8) 0.6877(3) 0.0980(4) 0.056 Uani 1 1 d . . .
C1B C -0.0835(9) 0.7231(4) 0.1274(6) 0.063 Uani 1 1 d . . .
H1B1 H -0.0146 0.7337 0.1315 0.080 Uiso 1 1 calc R . .
H1B2 H -0.1256 0.7426 0.1119 0.080 Uiso 1 1 calc R . .
C2B C -0.1270(10) 0.7150(4) 0.1731(6) 0.062 Uani 1 1 d . . .
H2B1 H -0.1286 0.7387 0.1911 0.080 Uiso 1 1 calc R . .
H2B2 H -0.0835 0.6964 0.1895 0.080 Uiso 1 1 calc R . .
N2B N -0.2338(8) 0.6989(3) 0.1678(5) 0.065 Uani 1 1 d . . .
C3B C -0.2985(11) 0.7296(5) 0.1590(6) 0.077 Uani 1 1 d . . .
H3B1 H -0.2656 0.7472 0.1378 0.080 Uiso 1 1 calc R . .
H3B2 H -0.3097 0.7436 0.1874 0.080 Uiso 1 1 calc R . .
C4B C -0.4021(13) 0.7171(5) 0.1386(6) 0.089 Uani 1 1 d . . .
H4B1 H -0.4387 0.7020 0.1612 0.080 Uiso 1 1 calc R . .
H4B2 H -0.4430 0.7401 0.1316 0.080 Uiso 1 1 calc R . .
N3B N -0.3911(9) 0.6941(4) 0.0967(5) 0.069 Uani 1 1 d . . .
C5B C -0.3857(11) 0.7192(5) 0.0604(6) 0.074 Uani 1 1 d . . .
H5B1 H -0.3440 0.7414 0.0695 0.080 Uiso 1 1 calc R . .
H5B2 H -0.4545 0.7286 0.0529 0.080 Uiso 1 1 calc R . .
C6B C -0.3411(10) 0.7013(4) 0.0184(6) 0.070 Uani 1 1 d . . .
H6B1 H -0.3879 0.6817 0.0062 0.080 Uiso 1 1 calc R . .
H6B2 H -0.3330 0.7211 -0.0050 0.080 Uiso 1 1 calc R . .
N4B N -0.2392(8) 0.6833(3) 0.0292(4) 0.059 Uani 1 1 d . . .
C7B C -0.1628(10) 0.7125(4) 0.0305(6) 0.063 Uani 1 1 d . . .
H7B1 H -0.1894 0.7349 0.0468 0.080 Uiso 1 1 calc R . .
H7B2 H -0.1495 0.7207 -0.0008 0.080 Uiso 1 1 calc R . .
C8B C -0.0666(9) 0.7010(4) 0.0521(5) 0.058 Uani 1 1 d . . .
H8B1 H -0.0360 0.6804 0.0341 0.080 Uiso 1 1 calc R . .
H8B2 H -0.0195 0.7229 0.0522 0.080 Uiso 1 1 calc R . .
C9B C 0.0072(8) 0.6639(4) 0.1124(5) 0.057 Uani 1 1 d . . .
H9B1 H 0.0649 0.6803 0.1215 0.080 Uiso 1 1 calc R . .
H9B2 H 0.0286 0.6477 0.0870 0.080 Uiso 1 1 calc R . .
C10B C -0.0222(10) 0.6397(4) 0.1507(5) 0.050 Uani 1 1 d . . .
O1B O -0.1135(6) 0.6298(3) 0.1547(4) 0.053 Uani 1 1 d . . .
N5B N 0.0495(8) 0.6302(3) 0.1802(5) 0.064 Uani 1 1 d . . .
H5B H 0.1102 0.6382 0.1732 0.080 Uiso 1 1 calc R . .
C11B C 0.0460(10) 0.6086(4) 0.2224(6) 0.056 Uani 1 1 d . . .
C12B C -0.0440(11) 0.5932(5) 0.2373(6) 0.061 Uani 1 1 d . . .
H12B H -0.1045 0.5950 0.2196 0.080 Uiso 1 1 calc R . .
C13B C -0.0427(13) 0.5754(5) 0.2779(6) 0.076 Uani 1 1 d . . .
H13B H -0.1026 0.5649 0.2899 0.080 Uiso 1 1 calc R . .
C14B C 0.0452(12) 0.5730(6) 0.3003(6) 0.078 Uani 1 1 d . . .
C15B C 0.1351(13) 0.5878(6) 0.2856(6) 0.087 Uani 1 1 d . . .
H15B H 0.1952 0.5864 0.3035 0.080 Uiso 1 1 calc R . .
C16B C 0.1333(10) 0.6039(4) 0.2454(6) 0.061 Uani 1 1 d . . .
H16B H 0.1947 0.6122 0.2326 0.080 Uiso 1 1 calc R . .
N6B N 0.0456(12) 0.5554(6) 0.3469(6) 0.117 Uani 1 1 d . . .
O2B O -0.0279(10) 0.5363(6) 0.3571(5) 0.158 Uani 1 1 d . . .
O3B O 0.1216(11) 0.5620(5) 0.3718(5) 0.130 Uani 1 1 d . . .
C17B C -0.2643(12) 0.6797(5) 0.2101(6) 0.073 Uani 1 1 d . . .
H17C H -0.2038 0.6689 0.2256 0.080 Uiso 1 1 calc R . .
H17D H -0.2951 0.6985 0.2305 0.080 Uiso 1 1 calc R . .
C18B C -0.3357(11) 0.6496(5) 0.2006(6) 0.062 Uani 1 1 d . . .
O4B O -0.3450(7) 0.6352(3) 0.1638(4) 0.072 Uani 1 1 d . . .
N7B N -0.3902(9) 0.6373(4) 0.2376(5) 0.074 Uani 1 1 d . . .
H7B H -0.3777 0.6481 0.2639 0.080 Uiso 1 1 calc R . .
C19B C -0.4684(12) 0.6069(6) 0.2350(7) 0.082 Uani 1 1 d . . .
C20B C -0.5059(13) 0.5984(6) 0.2779(8) 0.100 Uani 1 1 d . . .
H20B H -0.4823 0.6124 0.3034 0.080 Uiso 1 1 calc R . .
C21B C -0.5758(12) 0.5703(6) 0.2832(7) 0.088 Uani 1 1 d . . .
H21B H -0.6023 0.5652 0.3122 0.080 Uiso 1 1 calc R . .
C22B C -0.6075(12) 0.5494(5) 0.2466(8) 0.088 Uani 1 1 d . . .
C23B C -0.5635(13) 0.5558(6) 0.2050(7) 0.099 Uani 1 1 d . . .
H23B H -0.5804 0.5388 0.1811 0.080 Uiso 1 1 calc R . .
C24B C -0.4944(11) 0.5863(6) 0.1953(8) 0.100 Uani 1 1 d . . .
H24B H -0.4696 0.5919 0.1662 0.080 Uiso 1 1 calc R . .
N8B N -0.6776(9) 0.5188(5) 0.2500(6) 0.094 Uani 1 1 d . . .
O5B O -0.7130(10) 0.5121(4) 0.2857(7) 0.143 Uani 1 1 d . . .
O6B O -0.7035(8) 0.5013(5) 0.2150(5) 0.113 Uani 1 1 d . . .
C25B C -0.4865(10) 0.6691(6) 0.0919(6) 0.082 Uani 1 1 d . . .
H25C H -0.5068 0.6596 0.1218 0.080 Uiso 1 1 calc R . .
H25D H -0.5431 0.6842 0.0787 0.080 Uiso 1 1 calc R . .
C26B C -0.4620(9) 0.6366(6) 0.0618(7) 0.091 Uani 1 1 d . . .
O7B O -0.3750(7) 0.6228(3) 0.0623(4) 0.068 Uani 1 1 d . . .
N9B N -0.5339(9) 0.6230(5) 0.0350(6) 0.104 Uani 1 1 d . . .
H9B H -0.5911 0.6358 0.0354 0.080 Uiso 1 1 calc R . .
C27B C -0.5336(16) 0.5900(6) 0.0045(7) 0.104 Uani 1 1 d . . .
C28B C -0.4500(11) 0.5676(6) -0.0026(7) 0.092 Uani 1 1 d . . .
H28B H -0.3880 0.5719 0.0133 0.080 Uiso 1 1 calc R . .
C29B C -0.4598(15) 0.5398(6) -0.0322(6) 0.102 Uani 1 1 d . . .
H29B H -0.4025 0.5240 -0.0365 0.080 Uiso 1 1 calc R . .
C30B C -0.5453(17) 0.5315(11) -0.0576(8) 0.173 Uani 1 1 d . . .
C31B C -0.624(2) 0.5526(9) -0.0508(8) 0.160 Uani 1 1 d . . .
H31B H -0.6833 0.5464 -0.0678 0.080 Uiso 1 1 calc R . .
C32B C -0.6313(14) 0.5831(8) -0.0214(8) 0.133 Uani 1 1 d . . .
H32B H -0.6907 0.5979 -0.0179 0.080 Uiso 1 1 calc R . .
N10B N -0.5500(17) 0.5047(9) -0.0930(8) 0.185 Uani 1 1 d . . .
O8B O -0.4797(16) 0.4812(6) -0.0916(7) 0.181 Uani 1 1 d . . .
O9B O -0.6424(14) 0.4981(9) -0.1069(6) 0.267 Uani 1 1 d . . .
C33B C -0.2169(11) 0.6530(4) -0.0055(6) 0.064 Uani 1 1 d . . .
H33C H -0.2803 0.6401 -0.0149 0.080 Uiso 1 1 calc R . .
H33D H -0.1874 0.6650 -0.0325 0.080 Uiso 1 1 calc R . .
C34B C -0.1450(10) 0.6248(4) 0.0139(6) 0.053 Uani 1 1 d . . .
O10B O -0.1436(7) 0.6181(3) 0.0536(4) 0.057 Uani 1 1 d . . .
N11B N -0.0858(8) 0.6072(3) -0.0166(5) 0.063 Uani 1 1 d . . .
H11B H -0.0920 0.6147 -0.0448 0.080 Uiso 1 1 calc R . .
C35B C -0.0172(11) 0.5787(4) -0.0075(6) 0.060 Uani 1 1 d . . .
C36B C 0.0332(11) 0.5636(5) -0.0480(6) 0.076 Uani 1 1 d . . .
H36B H 0.0206 0.5732 -0.0775 0.080 Uiso 1 1 calc R . .
C37B C 0.1003(12) 0.5342(5) -0.0389(7) 0.082 Uani 1 1 d . . .
H37B H 0.1325 0.5227 -0.0638 0.080 Uiso 1 1 calc R . .
C38B C 0.1241(12) 0.5202(5) 0.0036(7) 0.072 Uani 1 1 d . . .
C39B C 0.0828(12) 0.5351(5) 0.0404(7) 0.081 Uani 1 1 d . . .
H39B H 0.1004 0.5261 0.0698 0.080 Uiso 1 1 calc R . .
C40B C 0.0126(13) 0.5644(5) 0.0338(6) 0.081 Uani 1 1 d . . .
H40B H -0.0167 0.5753 0.0598 0.080 Uiso 1 1 calc R . .
N12B N 0.1972(10) 0.4878(4) 0.0098(8) 0.108 Uani 1 1 d . . .
O11B O 0.2195(11) 0.4765(5) 0.0446(5) 0.132 Uani 1 1 d . . .
O12B O 0.2366(11) 0.4766(4) -0.0274(5) 0.128 Uani 1 1 d . . .
O13B O -0.2542(7) 0.5821(3) 0.1162(3) 0.061 Uani 1 1 d . . .
S1 S -0.2388(3) 0.32799(11) 0.42808(15) 0.055 Uiso 1 1 d . . .
O13 O -0.2639(6) 0.3673(3) 0.4190(4) 0.059 Uiso 1 1 d . . .
O14 O -0.3239(7) 0.3026(3) 0.4275(4) 0.065 Uiso 1 1 d . . .
O15 O -0.1539(7) 0.3149(3) 0.4054(4) 0.078 Uiso 1 1 d . . .
C42 C -0.1992(12) 0.3300(5) 0.4840(7) 0.077 Uiso 1 1 d . . .
F1 F -0.1772(7) 0.2944(3) 0.5023(4) 0.092 Uiso 1 1 d . . .
F2 F -0.1091(9) 0.3488(3) 0.4906(5) 0.121 Uiso 1 1 d . . .
F3 F -0.2652(9) 0.3437(4) 0.5116(5) 0.133 Uiso 1 1 d . . .
S2 S 0.2272(3) 0.19944(14) 0.32432(18) 0.073 Uiso 1 1 d . . .
O16 O 0.2542(7) 0.1611(3) 0.3338(4) 0.076 Uiso 1 1 d . . .
O17 O 0.1502(8) 0.2158(3) 0.3486(4) 0.081 Uiso 1 1 d . . .
O18 O 0.3180(8) 0.2244(4) 0.3239(5) 0.097 Uiso 1 1 d . . .
C43 C 0.181(2) 0.1974(8) 0.2703(10) 0.136 Uiso 1 1 d . . .
F4 F 0.1701(8) 0.2331(4) 0.2491(4) 0.121 Uiso 1 1 d . . .
F5 F 0.2454(11) 0.1832(5) 0.2402(6) 0.160 Uiso 1 1 d . . .
F6 F 0.0966(13) 0.1804(5) 0.2613(7) 0.199 Uiso 1 1 d . . .
S3 S 0.2024(3) 0.15703(14) 0.76990(18) 0.074 Uiso 1 1 d . . .
O19 O 0.3079(7) 0.1497(3) 0.7674(4) 0.078 Uiso 1 1 d . . .
O20 O 0.1432(9) 0.1248(4) 0.7820(5) 0.099 Uiso 1 1 d . . .
O21 O 0.1797(10) 0.1893(4) 0.7955(5) 0.119 Uiso 1 1 d . . .
C44 C 0.1702(18) 0.1675(8) 0.7146(10) 0.126 Uiso 1 1 d . . .
F7 F 0.2046(11) 0.1933(5) 0.6952(6) 0.174 Uiso 1 1 d . . .
F8 F 0.0643(10) 0.1720(4) 0.7099(5) 0.155 Uiso 1 1 d . . .
F9 F 0.1833(12) 0.1389(5) 0.6855(6) 0.182 Uiso 1 1 d . . .
S4 S -0.7579(4) 0.69590(17) 0.0275(2) 0.096 Uiso 1 1 d D . .
O22 O -0.8264(8) 0.7167(3) 0.0544(4) 0.085 Uiso 1 1 d . . .
O23 O -0.7330(13) 0.6584(6) 0.0417(7) 0.171 Uiso 1 1 d . . .
O24 O -0.6617(10) 0.7160(5) 0.0205(6) 0.129 Uiso 1 1 d . . .
C45 C -0.8084(16) 0.6944(6) -0.0289(6) 0.150 Uiso 1 1 d D . .
F10 F -0.8926(11) 0.6731(5) -0.0274(6) 0.167 Uiso 1 1 d D . .
F11 F -0.7546(10) 0.6763(5) -0.0587(6) 0.165 Uiso 1 1 d D . .
F12 F -0.8280(12) 0.7285(5) -0.0434(6) 0.188 Uiso 1 1 d D . .
S5 S -0.0915(4) 0.64831(16) -0.1490(2) 0.089 Uiso 1 1 d D . .
O25 O -0.1683(9) 0.6765(4) -0.1600(5) 0.103 Uiso 1 1 d . . .
O26 O -0.0938(10) 0.6388(4) -0.0996(6) 0.120 Uiso 1 1 d . . .
O27 O -0.0845(11) 0.6160(5) -0.1775(6) 0.131 Uiso 1 1 d . . .
C46 C 0.0323(16) 0.6698(7) -0.1526(11) 0.308 Uiso 1 1 d D . .
F13 F 0.0422(17) 0.6823(8) -0.1952(9) 0.284 Uiso 1 1 d D . .
F14 F 0.0981(14) 0.6439(6) -0.1409(7) 0.224 Uiso 1 1 d D . .
F15 F 0.0287(16) 0.7015(7) -0.1282(8) 0.266 Uiso 1 1 d D . .
S6 S 0.0761(8) 0.3368(3) 0.6024(4) 0.199 Uiso 1 1 d D . .
O28 O 0.1316(11) 0.3603(5) 0.5680(6) 0.133 Uiso 1 1 d . . .
O29 O 0.1382(15) 0.3344(6) 0.6488(8) 0.197 Uiso 1 1 d . . .
O30 O -0.0424(18) 0.3442(7) 0.6114(9) 0.233 Uiso 1 1 d . . .
C47 C 0.092(3) 0.2876(7) 0.5860(11) 0.379 Uiso 1 1 d D . .
F16 F 0.0491(14) 0.2846(6) 0.5444(8) 0.234 Uiso 1 1 d D . .
F17 F 0.187(2) 0.2833(9) 0.5723(10) 0.326 Uiso 1 1 d D . .
F18 F 0.070(3) 0.2598(12) 0.6155(14) 0.515 Uiso 1 1 d D . .
C48 C -0.286(2) 0.7504(10) -0.1178(11) 0.190 Uiso 1 1 d . . .
O31 O -0.2756(9) 0.7113(4) -0.0994(5) 0.114 Uiso 1 1 d . . .
C49 C 0.0181(18) 0.7182(8) 0.2814(10) 0.147 Uiso 1 1 d . . .
O32 O -0.0500(13) 0.6865(6) 0.2764(7) 0.172 Uiso 1 1 d . . .
C50 C -0.2324(12) 0.4455(5) 0.3407(7) 0.083 Uiso 1 1 d . . .
O33 O -0.1594(7) 0.4168(3) 0.3584(4) 0.077 Uiso 1 1 d . . .
C51 C 0.3128(14) 0.4269(6) 0.1278(7) 0.103 Uiso 1 1 d . . .
O34 O 0.3899(8) 0.4021(4) 0.1440(5) 0.091 Uiso 1 1 d . . .
C52 C -0.5205(14) 0.6686(6) -0.0869(7) 0.100 Uiso 1 1 d . . .
O35 O -0.4138(9) 0.6560(3) -0.0860(5) 0.092 Uiso 1 1 d . . .
C53 C 0.3629(15) 0.6090(7) 0.1197(8) 0.117 Uiso 1 1 d . . .
O36 O 0.2636(15) 0.5786(8) 0.1079(9) 0.235 Uiso 1 1 d . . .
C54 C 0.418(2) 0.6194(8) 0.3828(11) 0.162 Uiso 1 1 d . . .
O37 O 0.321(2) 0.6295(8) 0.3727(10) 0.259 Uiso 1 1 d . . .
C55 C 0.331(3) 0.4090(12) 0.6176(14) 0.225 Uiso 1 1 d . . .
O38 O 0.3226(19) 0.3767(8) 0.5820(10) 0.260 Uiso 1 1 d . . .
C56 C -0.392(3) 0.7056(15) 0.3267(18) 0.308 Uiso 1 1 d . . .
O39 O -0.3387(11) 0.6765(5) 0.3169(6) 0.137 Uiso 1 1 d . . .
C57 C 0.479(2) 0.3095(11) 0.5503(13) 0.213 Uiso 1 1 d . . .
O40 O 0.4601(12) 0.3478(5) 0.5373(6) 0.147 Uiso 1 1 d . . .

loop_
_atom_site_aniso_label
_atom_site_aniso_U_11
_atom_site_aniso_U_22
_atom_site_aniso_U_33
_atom_site_aniso_U_23
_atom_site_aniso_U_13
_atom_site_aniso_U_12
Lu1A 0.044 0.049 0.053 -0.001 -0.002 0.001
N1A 0.042 0.061 0.065 -0.013 -0.006 0.016
C1A 0.039 0.061 0.088 0.001 -0.006 0.007
C2A 0.056 0.048 0.055 -0.003 -0.010 0.015
N2A 0.052 0.059 0.034 0.000 0.010 0.000
C3A 0.068 0.032 0.092 0.027 -0.018 -0.017
C4A 0.054 0.038 0.061 0.015 -0.016 0.003
N3A 0.048 0.046 0.064 -0.004 -0.017 -0.004
C5A 0.063 0.058 0.069 0.007 -0.022 -0.039
C6A 0.046 0.040 0.082 0.005 0.000 -0.013
N4A 0.057 0.045 0.055 -0.001 -0.021 -0.008
C7A 0.077 0.062 0.036 -0.005 -0.010 0.003
C8A 0.060 0.061 0.092 -0.046 -0.009 0.020
C9A 0.044 0.075 0.054 -0.009 -0.014 -0.005
C10A 0.043 0.062 0.041 -0.009 -0.007 0.009
O1A 0.054 0.056 0.058 -0.004 -0.004 0.000
N5A 0.056 0.042 0.066 -0.001 -0.004 0.006
C11A 0.049 0.054 0.048 -0.005 0.000 0.001
C12A 0.058 0.041 0.079 0.002 -0.001 0.015
C13A 0.070 0.049 0.083 -0.006 0.002 0.009
C14A 0.042 0.052 0.099 -0.009 -0.009 -0.006
C15A 0.051 0.054 0.115 -0.027 -0.006 -0.002
C16A 0.044 0.051 0.094 -0.015 -0.013 -0.001
N6A 0.062 0.088 0.096 -0.027 -0.007 -0.005
O2A 0.089 0.122 0.058 -0.035 0.013 0.003
O3A 0.075 0.120 0.142 -0.077 -0.016 -0.018
C17A 0.044 0.060 0.057 0.003 -0.007 0.006
C18A 0.048 0.050 0.072 0.001 -0.001 0.001
O4A 0.065 0.055 0.048 -0.001 0.007 0.008
N7A 0.068 0.059 0.058 0.000 0.011 0.005
C19A 0.070 0.036 0.072 -0.002 0.017 0.006
C20A 0.057 0.084 0.062 0.000 0.002 -0.001
C21A 0.075 0.057 0.051 -0.008 0.009 0.003
C22A 0.064 0.052 0.062 -0.007 -0.006 -0.002
C23A 0.066 0.124 0.040 0.010 -0.004 0.002
C24A 0.052 0.085 0.069 0.001 0.009 0.024
N8A 0.053 0.078 0.083 -0.002 0.014 -0.002
O5A 0.048 0.092 0.151 -0.028 0.002 0.013
O6A 0.065 0.101 0.133 0.031 0.033 0.035
C25A 0.041 0.093 0.047 0.032 -0.027 -0.012
C26A 0.032 0.054 0.054 0.007 -0.015 -0.006
O7A 0.051 0.060 0.038 0.003 -0.017 0.005
N9A 0.043 0.068 0.083 0.029 -0.004 -0.007
C27A 0.058 0.047 0.051 0.003 0.003 -0.003
C28A 0.053 0.053 0.106 0.004 0.004 0.007
C29A 0.064 0.046 0.080 0.008 -0.019 -0.012
C30A 0.106 0.058 0.050 0.023 0.011 0.035
C31A 0.063 0.049 0.061 0.010 -0.021 0.004
C32A 0.041 0.082 0.075 -0.007 -0.008 -0.002
N10A 0.140 0.041 0.077 -0.003 0.014 0.012
O8A 0.137 0.066 0.051 0.012 0.008 -0.016
O9A 0.135 0.059 0.080 0.010 -0.018 0.022
C33A 0.062 0.051 0.050 -0.005 -0.001 -0.003
C34A 0.044 0.064 0.074 -0.023 0.004 -0.005
O10A 0.049 0.061 0.064 -0.011 0.004 -0.014
N11A 0.049 0.068 0.061 0.004 0.007 0.000
C35A 0.034 0.048 0.074 -0.006 0.003 0.009
C36A 0.081 0.062 0.052 0.005 0.016 -0.005
C37A 0.045 0.058 0.108 0.017 0.016 -0.008
C38A 0.047 0.051 0.129 0.016 0.001 0.005
C39A 0.058 0.064 0.077 0.003 -0.015 -0.006
C40A 0.032 0.051 0.096 0.001 0.011 -0.009
N12A 0.068 0.074 0.149 0.023 -0.013 -0.011
O11A 0.077 0.081 0.168 -0.052 0.008 -0.028
O12A 0.076 0.100 0.192 0.062 -0.006 -0.036
O13A 0.055 0.064 0.042 -0.002 -0.008 0.015
C41A 0.100 0.067 0.102 -0.011 0.027 -0.004
Lu1B 0.050 0.052 0.054 0.001 -0.001 -0.001
N1B 0.051 0.052 0.064 0.015 0.003 -0.019
C1B 0.045 0.050 0.095 0.027 -0.021 -0.009
C2B 0.066 0.045 0.073 -0.001 -0.020 0.004
N2B 0.063 0.045 0.085 -0.025 -0.022 0.009
C3B 0.080 0.069 0.083 -0.012 -0.007 0.013
C4B 0.128 0.094 0.045 0.017 0.020 0.060
N3B 0.068 0.084 0.055 0.004 -0.003 0.013
C5B 0.074 0.058 0.090 0.003 -0.020 0.013
C6B 0.069 0.039 0.101 0.003 -0.024 0.012
N4B 0.056 0.058 0.061 0.001 -0.014 0.007
C7B 0.069 0.044 0.076 0.003 -0.005 0.000
C8B 0.044 0.061 0.070 0.024 -0.007 -0.018
C9B 0.029 0.077 0.066 0.019 -0.006 0.002
C10B 0.049 0.044 0.056 -0.004 -0.011 0.002
O1B 0.036 0.055 0.067 -0.002 -0.014 0.002
N5B 0.047 0.053 0.093 0.012 0.005 -0.001
C11B 0.060 0.049 0.060 0.002 0.002 -0.005
C12B 0.067 0.075 0.041 0.004 0.001 -0.003
C13B 0.093 0.090 0.046 0.023 -0.009 -0.021
C14B 0.083 0.115 0.036 0.027 0.002 0.004
C15B 0.078 0.139 0.044 0.028 0.005 0.012
C16B 0.050 0.062 0.071 0.010 0.006 -0.001
N6B 0.096 0.180 0.074 0.042 -0.006 0.024
O2B 0.114 0.249 0.112 0.114 0.022 -0.022
O3B 0.150 0.144 0.096 0.050 -0.026 0.017
C17B 0.091 0.087 0.041 0.010 0.007 0.027
C18B 0.051 0.078 0.056 0.013 0.007 0.004
O4B 0.073 0.081 0.061 0.024 0.014 -0.002
N7B 0.074 0.088 0.058 0.000 -0.007 0.015
C19B 0.070 0.101 0.078 0.043 0.047 0.032
C20B 0.095 0.093 0.111 0.018 0.002 0.038
C21B 0.084 0.097 0.085 0.034 0.034 0.015
C22B 0.071 0.082 0.114 0.019 0.041 0.007
C23B 0.108 0.089 0.101 -0.002 0.024 -0.013
C24B 0.059 0.143 0.097 0.001 0.001 -0.005
N8B 0.048 0.123 0.112 0.047 0.017 0.024
O5B 0.109 0.115 0.208 0.073 0.059 0.016
O6B 0.079 0.156 0.106 0.061 0.012 -0.020
C25B 0.041 0.139 0.066 -0.006 -0.022 0.009
C26B 0.008 0.154 0.110 0.002 0.003 0.002
O7B 0.073 0.072 0.059 -0.006 -0.015 -0.018
N9B 0.041 0.123 0.146 0.026 -0.010 0.010
C27B 0.121 0.110 0.081 -0.011 -0.014 -0.058
C28B 0.056 0.102 0.118 -0.010 -0.030 -0.032
C29B 0.123 0.122 0.061 -0.018 0.017 -0.064
C30B 0.095 0.373 0.052 -0.008 0.025 -0.095
C31B 0.189 0.214 0.078 -0.035 -0.016 -0.121
C32B 0.073 0.177 0.149 -0.022 0.025 -0.043
N10B 0.168 0.298 0.089 -0.096 -0.032 -0.069
O8B 0.237 0.160 0.147 -0.035 0.039 -0.064
O9B 0.188 0.553 0.061 -0.117 0.010 -0.141
C33B 0.065 0.049 0.077 -0.008 0.007 0.009
C34B 0.060 0.031 0.069 0.003 0.013 -0.001
O10B 0.080 0.048 0.043 -0.001 0.020 -0.005
N11B 0.082 0.045 0.064 -0.002 0.009 0.002
C35B 0.087 0.040 0.055 0.009 0.010 0.014
C36B 0.089 0.069 0.069 -0.018 0.008 0.034
C37B 0.096 0.056 0.095 -0.026 0.030 -0.003
C38B 0.095 0.059 0.063 0.011 -0.016 -0.016
C39B 0.104 0.069 0.070 -0.006 0.003 0.023
C40B 0.124 0.070 0.051 0.009 0.034 0.027
N12B 0.079 0.046 0.199 -0.033 0.009 0.022
O11B 0.176 0.141 0.078 0.057 -0.010 0.064
O12B 0.167 0.123 0.094 -0.029 -0.017 0.087
O13B 0.081 0.070 0.031 0.002 -0.001 0.003

loop_
_atom_type_symbol
_atom_type_description
_atom_type_scat_dispersion_real
_atom_type_scat_dispersion_imag
_atom_type_scat_source
C C 0.0033 0.0016 'International Tables Vol C Tables 4.2.6.8 and 6.1.1.4'
H H 0.0000 0.0000 'International Tables Vol C Tables 4.2.6.8 and 6.1.1.4'
N N 0.0061 0.0033 'International Tables Vol C Tables 4.2.6.8 and 6.1.1.4'
O O 0.0106 0.0060 'International Tables Vol C Tables 4.2.6.8 and 6.1.1.4'
F F 0.0171 0.0103 'International Tables Vol C Tables 4.2.6.8 and 6.1.1.4'
S S 0.1246 0.1234 'International Tables Vol C Tables 4.2.6.8 and 6.1.1.4'
Lu Lu -0.4720 5.8584 'International Tables Vol C Tables 4.2.6.8 and 6.1.1.4'

loop_
_geom_angle_atom_site_label_1
_geom_angle_atom_site_label_2
_geom_angle_atom_site_label_3
_geom_angle
_geom_angle_site_symmetry_1
_geom_angle_site_symmetry_3
_geom_angle_publ_flag
O4A Lu1A O7A 83.5(3) . . ?
O4A Lu1A O10A 141.5(4) . . ?
O7A Lu1A O10A 85.1(3) . . ?
O4A Lu1A O13A 71.4(3) . . ?
O7A Lu1A O13A 70.1(3) . . ?
O10A Lu1A O13A 70.2(3) . . ?
O4A Lu1A O1A 84.4(3) . . ?
O7A Lu1A O1A 142.0(3) . . ?
O10A Lu1A O1A 82.3(3) . . ?
O13A Lu1A O1A 71.9(3) . . ?
O4A Lu1A N3A 73.8(4) . . ?
O7A Lu1A N3A 66.7(3) . . ?
O10A Lu1A N3A 133.2(4) . . ?
O13A Lu1A N3A 126.5(3) . . ?
O1A Lu1A N3A 142.0(4) . . ?
O4A Lu1A N2A 67.1(4) . . ?
O7A Lu1A N2A 132.1(3) . . ?
O10A Lu1A N2A 140.7(3) . . ?
O13A Lu1A N2A 127.8(4) . . ?
O1A Lu1A N2A 73.9(3) . . ?
N3A Lu1A N2A 69.1(4) . . ?
O4A Lu1A N4A 142.2(3) . . ?
O7A Lu1A N4A 72.3(3) . . ?
O10A Lu1A N4A 65.9(4) . . ?
O13A Lu1A N4A 123.4(4) . . ?
O1A Lu1A N4A 132.0(3) . . ?
N3A Lu1A N4A 70.2(4) . . ?
N2A Lu1A N4A 108.8(4) . . ?
O4A Lu1A N1A 134.0(4) . . ?
O7A Lu1A N1A 140.5(4) . . ?
O10A Lu1A N1A 71.6(4) . . ?
O13A Lu1A N1A 126.5(3) . . ?
O1A Lu1A N1A 67.1(3) . . ?
N3A Lu1A N1A 106.9(4) . . ?
N2A Lu1A N1A 70.5(4) . . ?
N4A Lu1A N1A 69.2(4) . . ?
C8A N1A C1A 107.3(12) . . ?
C8A N1A C9A 110.3(11) . . ?
C1A N1A C9A 108.6(12) . . ?
C8A N1A Lu1A 112.4(8) . . ?
C1A N1A Lu1A 111.5(8) . . ?
C9A N1A Lu1A 106.6(8) . . ?
N1A C1A C2A 113.1(12) . . ?
N2A C2A C1A 108.3(11) . . ?
C17A N2A C3A 110.1(11) . . ?
C17A N2A C2A 107.0(11) . . ?
C3A N2A C2A 106.7(10) . . ?
C17A N2A Lu1A 109.2(9) . . ?
C3A N2A Lu1A 111.6(9) . . ?
C2A N2A Lu1A 112.2(8) . . ?
N2A C3A C4A 111.9(11) . . ?
N3A C4A C3A 109.2(11) . . ?
C5A N3A C4A 108.2(12) . . ?
C5A N3A C25A 107.9(12) . . ?
C4A N3A C25A 108.3(10) . . ?
C5A N3A Lu1A 111.9(8) . . ?
C4A N3A Lu1A 113.8(8) . . ?
C25A N3A Lu1A 106.5(8) . . ?
N3A C5A C6A 114.2(12) . . ?
C5A C6A N4A 112.9(13) . . ?
C33A N4A C7A 111.2(12) . . ?
C33A N4A C6A 111.6(11) . . ?
C7A N4A C6A 107.9(11) . . ?
C33A N4A Lu1A 106.8(8) . . ?
C7A N4A Lu1A 110.6(9) . . ?
C6A N4A Lu1A 108.7(9) . . ?
N4A C7A C8A 113.8(12) . . ?
N1A C8A C7A 111.5(12) . . ?
C10A C9A N1A 112.3(11) . . ?
O1A C10A N5A 121.3(13) . . ?
O1A C10A C9A 121.9(13) . . ?
N5A C10A C9A 116.7(11) . . ?
C10A O1A Lu1A 121.2(9) . . ?
C10A N5A C11A 131.2(11) . . ?
C16A C11A N5A 119.4(12) . . ?
C16A C11A C12A 117.9(14) . . ?
N5A C11A C12A 122.6(13) . . ?
C13A C12A C11A 118.6(14) . . ?
C12A C13A C14A 120.6(15) . . ?
C15A C14A C13A 120.4(17) . . ?
C15A C14A N6A 119.4(14) . . ?
C13A C14A N6A 120.2(14) . . ?
C16A C15A C14A 120.3(15) . . ?
C15A C16A C11A 122.1(14) . . ?
O3A N6A O2A 121.4(16) . . ?
O3A N6A C14A 120.5(14) . . ?
O2A N6A C14A 118.0(13) . . ?
N2A C17A C18A 110.6(13) . . ?
O4A C18A N7A 122.7(13) . . ?
O4A C18A C17A 119.4(14) . . ?
N7A C18A C17A 117.8(15) . . ?
C18A O4A Lu1A 123.6(9) . . ?
C18A N7A C19A 127.3(14) . . ?
C24A C19A C20A 123.6(15) . . ?
C24A C19A N7A 124.0(15) . . ?
C20A C19A N7A 112.4(15) . . ?
C19A C20A C21A 115.9(16) . . ?
C22A C21A C20A 120.1(16) . . ?
C21A C22A C23A 122.9(16) . . ?
C21A C22A N8A 120.4(16) . . ?
C23A C22A N8A 116.7(16) . . ?
C24A C23A C22A 118.0(17) . . ?
C19A C24A C23A 119.1(17) . . ?
O5A N8A O6A 122.8(16) . . ?
O5A N8A C22A 116.3(16) . . ?
O6A N8A C22A 120.4(16) . . ?
C26A C25A N3A 111.5(11) . . ?
O7A C26A N9A 124.0(13) . . ?
O7A C26A C25A 115.3(11) . . ?
N9A C26A C25A 120.6(11) . . ?
C26A O7A Lu1A 126.7(9) . . ?
C26A N9A C27A 131.8(12) . . ?
N9A C27A C32A 119.6(13) . . ?
N9A C27A C28A 124.1(14) . . ?
C32A C27A C28A 116.3(15) . . ?
C29A C28A C27A 119.7(14) . . ?
C30A C29A C28A 119.8(14) . . ?
C29A C30A C31A 122.7(15) . . ?
C29A C30A N10A 118.1(16) . . ?
C31A C30A N10A 119.2(15) . . ?
C32A C31A C30A 116.9(14) . . ?
C31A C32A C27A 124.6(14) . . ?
O8A N10A O9A 128.1(16) . . ?
O8A N10A C30A 116.7(16) . . ?
O9A N10A C30A 114.9(16) . . ?
N4A C33A C34A 111.4(13) . . ?
O10A C34A N11A 123.5(14) . . ?
O10A C34A C33A 117.7(14) . . ?
N11A C34A C33A 118.7(16) . . ?
C34A O10A Lu1A 124.9(9) . . ?
C34A N11A C35A 129.3(14) . . ?
C40A C35A C36A 124.3(14) . . ?
C40A C35A N11A 122.3(14) . . ?
C36A C35A N11A 113.1(14) . . ?
C35A C36A C37A 116.0(16) . . ?
C38A C37A C36A 118.0(16) . . ?
C39A C38A C37A 123.0(16) . . ?
C39A C38A N12A 124(2) . . ?
C37A C38A N12A 113.2(17) . . ?
C38A C39A C40A 120.8(18) . . ?
C35A C40A C39A 117.3(15) . . ?
O12A N12A O11A 126.6(16) . . ?
O12A N12A C38A 121(2) . . ?
O11A N12A C38A 112.1(18) . . ?
C41A O13A Lu1A 134.1(8) . . ?
O4B Lu1B O10B 139.9(4) . . ?
O4B Lu1B O1B 84.4(4) . . ?
O10B Lu1B O1B 82.3(4) . . ?
O4B Lu1B O7B 83.1(4) . . ?
O10B Lu1B O7B 83.2(4) . . ?
O1B Lu1B O7B 140.0(4) . . ?
O4B Lu1B O13B 69.3(4) . . ?
O10B Lu1B O13B 70.6(3) . . ?
O1B Lu1B O13B 71.4(3) . . ?
O7B Lu1B O13B 68.6(3) . . ?
O4B Lu1B N3B 74.6(4) . . ?
O10B Lu1B N3B 132.4(4) . . ?
O1B Lu1B N3B 143.4(4) . . ?
O7B Lu1B N3B 67.4(4) . . ?
O13B Lu1B N3B 125.3(4) . . ?
O4B Lu1B N2B 67.1(5) . . ?
O10B Lu1B N2B 142.1(4) . . ?
O1B Lu1B N2B 73.8(4) . . ?
O7B Lu1B N2B 133.3(4) . . ?
O13B Lu1B N2B 125.8(4) . . ?
N3B Lu1B N2B 70.5(4) . . ?
O4B Lu1B N4B 142.2(4) . . ?
O10B Lu1B N4B 67.3(4) . . ?
O1B Lu1B N4B 131.8(3) . . ?
O7B Lu1B N4B 74.1(4) . . ?
O13B Lu1B N4B 126.0(4) . . ?
N3B Lu1B N4B 69.0(4) . . ?
N2B Lu1B N4B 108.2(4) . . ?
O4B Lu1B N1B 133.9(4) . . ?
O10B Lu1B N1B 72.7(4) . . ?
O1B Lu1B N1B 66.3(4) . . ?
O7B Lu1B N1B 141.7(4) . . ?
O13B Lu1B N1B 126.5(3) . . ?
N3B Lu1B N1B 108.2(4) . . ?
N2B Lu1B N1B 70.8(4) . . ?
N4B Lu1B N1B 69.3(4) . . ?
C8B N1B C9B 110.9(11) . . ?
C8B N1B C1B 106.4(12) . . ?
C9B N1B C1B 109.9(11) . . ?
C8B N1B Lu1B 111.0(8) . . ?
C9B N1B Lu1B 108.7(8) . . ?
C1B N1B Lu1B 109.9(8) . . ?
C2B C1B N1B 112.4(12) . . ?
C1B C2B N2B 110.1(13) . . ?
C3B N2B C17B 109.4(13) . . ?
C3B N2B C2B 107.4(12) . . ?
C17B N2B C2B 110.2(12) . . ?
C3B N2B Lu1B 112.2(10) . . ?
C17B N2B Lu1B 106.9(9) . . ?
C2B N2B Lu1B 110.9(9) . . ?
N2B C3B C4B 113.0(14) . . ?
N3B C4B C3B 112.1(13) . . ?
C5B N3B C4B 107.9(14) . . ?
C5B N3B C25B 110.0(13) . . ?
C4B N3B C25B 107.0(13) . . ?
C5B N3B Lu1B 115.0(10) . . ?
C4B N3B Lu1B 110.1(9) . . ?
C25B N3B Lu1B 106.7(9) . . ?
N3B C5B C6B 113.5(14) . . ?
N4B C6B C5B 110.8(13) . . ?
C7B N4B C33B 111.7(12) . . ?
C7B N4B C6B 109.2(11) . . ?
C33B N4B C6B 109.4(11) . . ?
C7B N4B Lu1B 109.7(9) . . ?
C33B N4B Lu1B 106.1(9) . . ?
C6B N4B Lu1B 110.7(9) . . ?
N4B C7B C8B 114.6(12) . . ?
N1B C8B C7B 112.8(12) . . ?
N1B C9B C10B 109.7(11) . . ?
O1B C10B N5B 123.0(15) . . ?
O1B C10B C9B 119.8(12) . . ?
N5B C10B C9B 117.2(12) . . ?
C10B O1B Lu1B 123.5(10) . . ?
C10B N5B C11B 131.4(12) . . ?
C16B C11B C12B 121.8(16) . . ?
C16B C11B N5B 117.2(13) . . ?
C12B C11B N5B 121.0(13) . . ?
C13B C12B C11B 117.7(15) . . ?
C14B C13B C12B 117.9(16) . . ?
C13B C14B C15B 124.9(17) . . ?
C13B C14B N6B 117.9(16) . . ?
C15B C14B N6B 117.0(16) . . ?
C16B C15B C14B 116.5(16) . . ?
C15B C16B C11B 120.8(15) . . ?
O2B N6B O3B 125.9(19) . . ?
O2B N6B C14B 117.4(17) . . ?
O3B N6B C14B 116.7(17) . . ?
C18B C17B N2B 110.8(14) . . ?
O4B C18B N7B 122.6(16) . . ?
O4B C18B C17B 122.5(16) . . ?
N7B C18B C17B 114.9(17) . . ?
C18B O4B Lu1B 123.3(11) . . ?
C18B N7B C19B 123.5(16) . . ?
C20B C19B C24B 124(2) . . ?
C20B C19B N7B 111(2) . . ?
C24B C19B N7B 124.4(16) . . ?
C21B C20B C19B 121(2) . . ?
C20B C21B C22B 120(2) . . ?
C21B C22B C23B 119.3(18) . . ?
C21B C22B N8B 122.4(19) . . ?
C23B C22B N8B 118(2) . . ?
C22B C23B C24B 125(2) . . ?
C19B C24B C23B 111(2) . . ?
O5B N8B O6B 122.3(19) . . ?
O5B N8B C22B 119(2) . . ?
O6B N8B C22B 118.9(18) . . ?
C26B C25B N3B 107.7(12) . . ?
O7B C26B N9B 121.4(19) . . ?
O7B C26B C25B 120.2(15) . . ?
N9B C26B C25B 118.4(13) . . ?
C26B O7B Lu1B 122.5(12) . . ?
C26B N9B C27B 130.2(16) . . ?
C28B C27B N9B 123.8(16) . . ?
C28B C27B C32B 121(2) . . ?
N9B C27B C32B 115(2) . . ?
C29B C28B C27B 117.1(17) . . ?
C28B C29B C30B 126(3) . . ?
C31B C30B C29B 116(3) . . ?
C31B C30B N10B 118(2) . . ?
C29B C30B N10B 125(3) . . ?
C30B C31B C32B 127(3) . . ?
C31B C32B C27B 112(2) . . ?
O8B N10B O9B 126(3) . . ?
O8B N10B C30B 113(2) . . ?
O9B N10B C30B 112(2) . . ?
C34B C33B N4B 109.7(13) . . ?
O10B C34B N11B 124.5(14) . . ?
O10B C34B C33B 120.6(14) . . ?
N11B C34B C33B 114.9(15) . . ?
C34B O10B Lu1B 124.3(10) . . ?
C34B N11B C35B 126.0(15) . . ?
C40B C35B N11B 128.2(16) . . ?
C40B C35B C36B 117.7(14) . . ?
N11B C35B C36B 114.0(15) . . ?
C37B C36B C35B 114.0(17) . . ?
C38B C37B C36B 125.1(18) . . ?
C39B C38B C37B 121.1(18) . . ?
C39B C38B N12B 117.9(18) . . ?
C37B C38B N12B 121.0(19) . . ?
C38B C39B C40B 117.0(19) . . ?
C35B C40B C39B 124.9(17) . . ?
O11B N12B O12B 124.5(16) . . ?
O11B N12B C38B 121.9(19) . . ?
O12B N12B C38B 113.4(19) . . ?
O15 S1 O14 115.4(7) . . ?
O15 S1 O13 114.1(7) . . ?
O14 S1 O13 114.4(6) . . ?
O15 S1 C42 104.1(8) . . ?
O14 S1 C42 105.0(8) . . ?
O13 S1 C42 101.7(8) . . ?
F3 C42 F2 108.9(16) . . ?
F3 C42 F1 102.9(16) . . ?
F2 C42 F1 101.7(13) . . ?
F3 C42 S1 115.1(13) . . ?
F2 C42 S1 113.7(14) . . ?
F1 C42 S1 113.2(13) . . ?
O17 S2 O16 118.5(8) . . ?
O17 S2 O18 111.3(8) . . ?
O16 S2 O18 111.1(7) . . ?
O17 S2 C43 104.6(11) . . ?
O16 S2 C43 103.3(11) . . ?
O18 S2 C43 106.9(11) . . ?
F6 C43 F5 104(2) . . ?
F6 C43 F4 104(2) . . ?
F5 C43 F4 96(2) . . ?
F6 C43 S2 120(2) . . ?
F5 C43 S2 115.0(19) . . ?
F4 C43 S2 114.5(19) . . ?
O21 S3 O19 113.3(8) . . ?
O21 S3 O20 112.4(9) . . ?
O19 S3 O20 114.5(7) . . ?
O21 S3 C44 107.0(12) . . ?
O19 S3 C44 102.3(10) . . ?
O20 S3 C44 106.3(11) . . ?
F7 C44 F9 102(3) . . ?
F7 C44 F8 105(2) . . ?
F9 C44 F8 99(2) . . ?
F7 C44 S3 123(2) . . ?
F9 C44 S3 115(2) . . ?
F8 C44 S3 110.0(18) . . ?
O23 S4 O22 117.1(11) . . ?
O23 S4 O24 106.8(10) . . ?
O22 S4 O24 113.3(9) . . ?
O23 S4 C45 109.3(12) . . ?
O22 S4 C45 108.0(9) . . ?
O24 S4 C45 101.1(10) . . ?
F12 C45 F11 109.2(19) . . ?
F12 C45 F10 111.4(19) . . ?
F11 C45 F10 102.4(17) . . ?
F12 C45 S4 110.6(16) . . ?
F11 C45 S4 116.5(16) . . ?
F10 C45 S4 106.4(14) . . ?
O27 S5 O25 117.6(9) . . ?
O27 S5 O26 114.1(10) . . ?
O25 S5 O26 110.1(9) . . ?
O27 S5 C46 103.1(12) . . ?
O25 S5 C46 109.5(10) . . ?
O26 S5 C46 100.7(12) . . ?
F14 C46 F15 118(3) . . ?
F14 C46 F13 114(3) . . ?
F15 C46 F13 104(2) . . ?
F14 C46 S5 107.2(17) . . ?
F15 C46 S5 105.8(19) . . ?
F13 C46 S5 107(2) . . ?
O28 S6 O29 111.2(12) . . ?
O28 S6 O30 120.5(13) . . ?
O29 S6 O30 110.7(15) . . ?
O28 S6 C47 106.2(15) . . ?
O29 S6 C47 97.1(14) . . ?
O30 S6 C47 108.3(16) . . ?
F17 C47 F18 109(3) . . ?
F17 C47 F16 95(2) . . ?
F18 C47 F16 117(3) . . ?
F17 C47 S6 108(2) . . ?
F18 C47 S6 119(3) . . ?
F16 C47 S6 106(2) . . ?

loop_
_geom_bond_atom_site_label_1
_geom_bond_atom_site_label_2
_geom_bond_distance
_geom_bond_site_symmetry_2
_geom_bond_publ_flag
Lu1A O4A 2.287(10) . ?
Lu1A O7A 2.307(8) . ?
Lu1A O10A 2.313(10) . ?
Lu1A O13A 2.347(9) . ?
Lu1A O1A 2.364(9) . ?
Lu1A N3A 2.546(10) . ?
Lu1A N2A 2.564(12) . ?
Lu1A N4A 2.578(13) . ?
Lu1A N1A 2.580(10) . ?
N1A C8A 1.478(18) . ?
N1A C1A 1.492(18) . ?
N1A C9A 1.498(16) . ?
C1A C2A 1.57(2) . ?
C2A N2A 1.547(15) . ?
N2A C17A 1.433(17) . ?
N2A C3A 1.478(16) . ?
C3A C4A 1.541(17) . ?
C4A N3A 1.477(17) . ?
N3A C5A 1.428(18) . ?
N3A C25A 1.506(16) . ?
C5A C6A 1.49(2) . ?
C6A N4A 1.502(15) . ?
N4A C33A 1.468(18) . ?
N4A C7A 1.488(17) . ?
C7A C8A 1.490(18) . ?
C9A C10A 1.436(19) . ?
C10A O1A 1.252(13) . ?
C10A N5A 1.332(16) . ?
N5A C11A 1.401(17) . ?
C11A C16A 1.383(17) . ?
C11A C12A 1.411(17) . ?
C12A C13A 1.36(2) . ?
C13A C14A 1.384(19) . ?
C14A C15A 1.336(19) . ?
C14A N6A 1.47(2) . ?
C15A C16A 1.33(2) . ?
N6A O3A 1.172(15) . ?
N6A O2A 1.241(15) . ?
C17A C18A 1.524(18) . ?
C18A O4A 1.253(17) . ?
C18A N7A 1.358(18) . ?
N7A C19A 1.413(17) . ?
C19A C24A 1.36(2) . ?
C19A C20A 1.39(2) . ?
C20A C21A 1.45(2) . ?
C21A C22A 1.33(2) . ?
C22A C23A 1.40(2) . ?
C22A N8A 1.458(19) . ?
C23A C24A 1.40(2) . ?
N8A O5A 1.201(17) . ?
N8A O6A 1.214(17) . ?
C25A C26A 1.487(19) . ?
C26A O7A 1.251(13) . ?
C26A N9A 1.301(16) . ?
N9A C27A 1.382(17) . ?
C27A C32A 1.391(18) . ?
C27A C28A 1.403(19) . ?
C28A C29A 1.39(2) . ?
C29A C30A 1.353(19) . ?
C30A C31A 1.36(2) . ?
C30A N10A 1.488(19) . ?
C31A C32A 1.34(2) . ?
N10A O8A 1.208(16) . ?
N10A O9A 1.225(16) . ?
C33A C34A 1.469(19) . ?
C34A O10A 1.253(17) . ?
C34A N11A 1.287(18) . ?
N11A C35A 1.476(17) . ?
C35A C40A 1.36(2) . ?
C35A C36A 1.39(2) . ?
C36A C37A 1.434(19) . ?
C37A C38A 1.39(2) . ?
C38A C39A 1.33(2) . ?
C38A N12A 1.47(2) . ?
C39A C40A 1.387(18) . ?
N12A O12A 1.21(2) . ?
N12A O11A 1.27(2) . ?
O13A C41A 1.408(16) . ?
Lu1B O4B 2.275(11) . ?
Lu1B O10B 2.303(10) . ?
Lu1B O1B 2.320(9) . ?
Lu1B O7B 2.341(9) . ?
Lu1B O13B 2.368(10) . ?
Lu1B N3B 2.541(12) . ?
Lu1B N2B 2.553(12) . ?
Lu1B N4B 2.564(13) . ?
Lu1B N1B 2.573(10) . ?
N1B C8B 1.452(18) . ?
N1B C9B 1.467(16) . ?
N1B C1B 1.520(19) . ?
C1B C2B 1.51(2) . ?
C2B N2B 1.528(16) . ?
N2B C3B 1.396(18) . ?
N2B C17B 1.490(19) . ?
C3B C4B 1.55(2) . ?
C4B N3B 1.49(2) . ?
N3B C5B 1.393(19) . ?
N3B C25B 1.542(19) . ?
C5B C6B 1.52(2) . ?
C6B N4B 1.519(16) . ?
N4B C7B 1.442(17) . ?
N4B C33B 1.512(18) . ?
C7B C8B 1.471(17) . ?
C9B C10B 1.48(2) . ?
C10B O1B 1.265(14) . ?
C10B N5B 1.321(17) . ?
N5B C11B 1.465(19) . ?
C11B C16B 1.341(18) . ?
C11B C12B 1.389(18) . ?
C12B C13B 1.36(2) . ?
C13B C14B 1.33(2) . ?
C14B C15B 1.38(2) . ?
C14B N6B 1.51(2) . ?
C15B C16B 1.32(2) . ?
N6B O2B 1.224(19) . ?
N6B O3B 1.259(18) . ?
C17B C18B 1.44(2) . ?
C18B O4B 1.206(19) . ?
C18B N7B 1.39(2) . ?
N7B C19B 1.49(2) . ?
C19B C20B 1.41(2) . ?
C19B C24B 1.42(3) . ?
C20B C21B 1.37(2) . ?
C21B C22B 1.37(3) . ?
C22B C23B 1.39(2) . ?
C22B N8B 1.42(2) . ?
C23B C24B 1.44(2) . ?
N8B O5B 1.191(19) . ?
N8B O6B 1.25(2) . ?
C25B C26B 1.49(2) . ?
C26B O7B 1.250(16) . ?
C26B N9B 1.32(2) . ?
N9B C27B 1.47(2) . ?
C27B C28B 1.38(3) . ?
C27B C32B 1.51(3) . ?
C28B C29B 1.32(2) . ?
C29B C30B 1.38(2) . ?
C30B C31B 1.30(4) . ?
C30B N10B 1.41(3) . ?
C31B C32B 1.39(3) . ?
N10B O8B 1.24(3) . ?
N10B O9B 1.30(2) . ?
C33B C34B 1.482(19) . ?
C34B O10B 1.202(17) . ?
C34B N11B 1.357(18) . ?
N11B C35B 1.374(17) . ?
C35B C40B 1.37(2) . ?
C35B C36B 1.48(2) . ?
C36B C37B 1.38(2) . ?
C37B C38B 1.38(2) . ?
C38B C39B 1.34(2) . ?
C38B N12B 1.50(2) . ?
C39B C40B 1.40(2) . ?
N12B O11B 1.14(2) . ?
N12B O12B 1.29(2) . ?
S1 O15 1.399(11) . ?
S1 O14 1.436(10) . ?
S1 O13 1.444(11) . ?
S1 C42 1.730(19) . ?
C42 F3 1.302(19) . ?
C42 F2 1.374(18) . ?
C42 F1 1.389(19) . ?
S2 O17 1.384(11) . ?
S2 O16 1.420(11) . ?
S2 O18 1.489(12) . ?
S2 C43 1.70(3) . ?
C43 F6 1.29(3) . ?
C43 F5 1.34(3) . ?
C43 F4 1.41(3) . ?
S3 O21 1.399(15) . ?
S3 O19 1.422(10) . ?
S3 O20 1.427(13) . ?
S3 C44 1.73(3) . ?
C44 F7 1.17(3) . ?
C44 F9 1.33(3) . ?
C44 F8 1.42(2) . ?
S4 O23 1.419(19) . ?
S4 O22 1.422(12) . ?
S4 O24 1.475(14) . ?
S4 C45 1.788(16) . ?
C45 F12 1.296(16) . ?
C45 F11 1.312(16) . ?
C45 F10 1.344(16) . ?
S5 O27 1.419(16) . ?
S5 O25 1.451(13) . ?
S5 O26 1.502(16) . ?
S5 C46 1.811(19) . ?
C46 F14 1.301(18) . ?
C46 F15 1.328(19) . ?
C46 F13 1.345(19) . ?
S6 O28 1.516(18) . ?
S6 O29 1.59(2) . ?
S6 O30 1.62(2) . ?
S6 C47 1.806(19) . ?
C47 F17 1.34(2) . ?
C47 F18 1.34(2) . ?
C47 F16 1.35(2) . ?
C48 O31 1.49(3) . ?
C49 O32 1.44(3) . ?
C50 O33 1.485(19) . ?
C51 O34 1.42(2) . ?
C52 O35 1.48(2) . ?
C53 O36 1.72(3) . ?
C54 O37 1.36(3) . ?
C55 O38 1.55(4) . ?
C56 O39 1.28(5) . ?
C57 O40 1.42(4) . ?
